data_2216387
loop_
_publ_author_name
'Qingfeng Wang'
'Rufen Zhang'
'Lingyun Du'

_publ_section_title (4-Amino-3-phenyl-5-thioxo-4,5-dihydro-1<i>H</i>-1,2,4-triazol-1-yl)triphenyltin(IV)
_journal_coeditor_code CV2338
_journal_issue 12
_journal_name_full 'Acta Crystallographica Section E'
_journal_page_first m2959
_journal_page_last m2959
_journal_paper_doi 10.1107/S1600536807055560
_journal_volume 63
_journal_year 2007
_chemical_formula_iupac '[Sn (C6 H5)3 (C8 H7 N4 S)]'
_chemical_formula_moiety 'C26 H22 N4 S Sn'
_chemical_formula_sum 'C26 H22 N4 S Sn'
_chemical_formula_weight 541.23
_chemical_name_systematic
;
Triphenyl(4-amino-5-phenyl-4H-1,2,4-triazole-3-thiol-\kN^2^)tin(IV)
;
_space_group_IT_number 2
_symmetry_cell_setting triclinic
_symmetry_space_group_name_Hall '-P 1'
_symmetry_space_group_name_H-M 'P -1'
_atom_sites_solution_hydrogens geom
_atom_sites_solution_primary direct
_atom_sites_solution_secondary difmap
_audit_creation_method SHELXL97
_cell_angle_alpha 84.423(10)
_cell_angle_beta 86.911(10)
_cell_angle_gamma 63.110(8)
_cell_formula_units_Z 2
_cell_length_a 8.964(8)
_cell_length_b 9.656(8)
_cell_length_c 15.481(13)
_cell_measurement_reflns_used 2210
_cell_measurement_temperature 293(2)
_cell_measurement_theta_max 23.812
_cell_measurement_theta_min 2.373
_cell_volume 1189.4(18)
_computing_cell_refinement 'SAINT (Siemens, 1996)'
_computing_data_collection 'SMART (Siemens, 1996)'
_computing_data_reduction 'SAINT (Siemens, 1996)'
_computing_molecular_graphics 'SHELXTL (Sheldrick, 1997b)'
_computing_publication_material 'SHELXTL (Sheldrick, 1997b)'
_computing_structure_refinement 'SHELXL97 (Sheldrick, 1997a)'
_computing_structure_solution 'SHELXS97 (Sheldrick, 1997a)'
_diffrn_ambient_temperature 293(2)
_diffrn_measured_fraction_theta_full 0.966
_diffrn_measured_fraction_theta_max 0.966
_diffrn_measurement_device_type 'Siemens SMART CCD area-detector'
_diffrn_measurement_method '\f and \w'
_diffrn_radiation_monochromator graphite
_diffrn_radiation_source 'fine-focus sealed tube'
_diffrn_radiation_type MoK\a
_diffrn_radiation_wavelength 0.71073
_diffrn_reflns_av_R_equivalents 0.0431
_diffrn_reflns_av_sigmaI/netI 0.1008
_diffrn_reflns_limit_h_max 10
_diffrn_reflns_limit_h_min -7
_diffrn_reflns_limit_k_max 11
_diffrn_reflns_limit_k_min -11
_diffrn_reflns_limit_l_max 17
_diffrn_reflns_limit_l_min -18
_diffrn_reflns_number 5879
_diffrn_reflns_theta_full 25.01
_diffrn_reflns_theta_max 25.01
_diffrn_reflns_theta_min 2.37
_exptl_absorpt_coefficient_mu 1.183
_exptl_absorpt_correction_T_max 0.6006
_exptl_absorpt_correction_T_min 0.5372
_exptl_absorpt_correction_type multi-scan
_exptl_absorpt_process_details '(SADABS; Sheldrick, 1996)'
_exptl_crystal_colour colourless
_exptl_crystal_density_diffrn 1.511
_exptl_crystal_density_method 'not measured'
_exptl_crystal_description block
_exptl_crystal_F_000 544
_exptl_crystal_size_max 0.60
_exptl_crystal_size_mid 0.54
_exptl_crystal_size_min 0.48
_refine_diff_density_max 1.093
_refine_diff_density_min -0.916
_refine_ls_extinction_method none
_refine_ls_goodness_of_fit_ref 1.002
_refine_ls_hydrogen_treatment constr
_refine_ls_matrix_type full
_refine_ls_number_parameters 289
_refine_ls_number_reflns 4066
_refine_ls_number_restraints 1
_refine_ls_restrained_S_all 1.050
_refine_ls_R_factor_all 0.0834
_refine_ls_R_factor_gt 0.0514
_refine_ls_shift/su_max 0.001
_refine_ls_shift/su_mean 0.000
_refine_ls_structure_factor_coef Fsqd
_refine_ls_weighting_details 'calc w = 1/[\s^2^(Fo^2^)+(0.0477P)^2^] where P=(Fo^2^+2Fc^2^)/3'
_refine_ls_weighting_scheme calc
_refine_ls_wR_factor_gt 0.1067
_refine_ls_wR_factor_ref 0.1220
_reflns_number_gt 2892
_reflns_number_total 4066
_reflns_threshold_expression I>2\s(I)
_cod_data_source_file cv2338.cif
_cod_data_source_block I
_cod_original_sg_symbol_Hall -P1
_cod_original_sg_symbol_H-M P-1
_cod_database_code 2216387
_cod_database_fobs_code 2216387

loop_
_symmetry_equiv_pos_as_xyz
'x, y, z'
'-x, -y, -z'

loop_
_atom_site_type_symbol
_atom_site_label
_atom_site_fract_x
_atom_site_fract_y
_atom_site_fract_z
_atom_site_U_iso_or_equiv
_atom_site_adp_type
_atom_site_calc_flag
_atom_site_refinement_flags
_atom_site_occupancy
Sn Sn1 0.23422(6) 0.73462(6) 0.79295(3) 0.03700(19) Uani d . 1
N N1 0.1773(7) 0.6966(6) 0.6698(3) 0.0366(13) Uani d . 1
N N2 0.2770(7) 0.5565(6) 0.6339(3) 0.0416(14) Uani d . 1
N N3 0.0812(7) 0.7134(6) 0.5445(3) 0.0364(13) Uani d . 1
N N4 -0.0199(8) 0.7765(7) 0.4711(3) 0.0560(18) Uani d . 1
H H4A -0.0001 0.7230 0.4269 0.067 Uiso calc RD 1
H H4B -0.1018 0.8687 0.4702 0.067 Uiso calc R 1
S S1 -0.0960(2) 0.9684(2) 0.63727(13) 0.0499(5) Uani d . 1
C C1 0.0562(8) 0.7946(8) 0.6174(4) 0.0348(16) Uani d . 1
C C2 0.2143(8) 0.5715(8) 0.5573(4) 0.0375(16) Uani d . 1
C C3 0.2865(9) 0.4439(8) 0.4994(4) 0.0416(17) Uani d . 1
C C4 0.2067(10) 0.4278(9) 0.4301(4) 0.053(2) Uani d . 1
H H4 0.1001 0.5052 0.4158 0.063 Uiso calc RD 1
C C5 0.2786(12) 0.3024(11) 0.3821(5) 0.061(2) Uani d . 1
H H5 0.2230 0.2981 0.3342 0.073 Uiso calc R 1
C C6 0.4307(13) 0.1835(10) 0.4034(6) 0.070(3) Uani d . 1
H H6 0.4776 0.0956 0.3722 0.084 Uiso calc R 1
C C7 0.5135(12) 0.1961(10) 0.4718(6) 0.073(3) Uani d . 1
H H7 0.6190 0.1173 0.4867 0.088 Uiso calc R 1
C C8 0.4400(11) 0.3256(9) 0.5185(5) 0.060(2) Uani d . 1
H H8 0.4978 0.3321 0.5648 0.072 Uiso calc R 1
C C9 0.0375(8) 0.7371(7) 0.8760(4) 0.0331(15) Uani d . 1
C C10 -0.0341(9) 0.6419(9) 0.8663(5) 0.053(2) Uani d . 1
H H10 -0.0005 0.5783 0.8205 0.064 Uiso calc R 1
C C11 -0.1562(9) 0.6389(10) 0.9236(6) 0.066(2) Uani d . 1
H H11 -0.2037 0.5730 0.9163 0.079 Uiso calc R 1
C C12 -0.2080(10) 0.7327(11) 0.9915(6) 0.068(2) Uani d . 1
H H12 -0.2900 0.7304 1.0303 0.082 Uiso calc R 1
C C13 -0.1382(11) 0.8281(11) 1.0009(5) 0.070(3) Uani d . 1
H H13 -0.1730 0.8925 1.0463 0.084 Uiso calc R 1
C C14 -0.0169(9) 0.8311(8) 0.9445(4) 0.0459(18) Uani d . 1
H H14 0.0299 0.8974 0.9523 0.055 Uiso calc R 1
C C15 0.2901(7) 0.9268(7) 0.7841(4) 0.0302(15) Uani d . 1
C C16 0.1941(9) 1.0706(8) 0.7417(5) 0.0481(19) Uani d . 1
H H16 0.0926 1.0906 0.7178 0.058 Uiso calc R 1
C C17 0.2463(10) 1.1841(9) 0.7344(5) 0.061(2) Uani d . 1
H H17 0.1796 1.2803 0.7056 0.073 Uiso calc R 1
C C18 0.3940(11) 1.1589(10) 0.7684(5) 0.064(2) Uani d . 1
H H18 0.4290 1.2365 0.7629 0.077 Uiso calc R 1
C C19 0.4886(10) 1.0189(11) 0.8105(6) 0.064(2) Uani d . 1
H H19 0.5893 1.0007 0.8345 0.077 Uiso calc R 1
C C20 0.4395(8) 0.9031(9) 0.8184(5) 0.0486(19) Uani d . 1
H H20 0.5075 0.8074 0.8473 0.058 Uiso calc R 1
C C21 0.4577(8) 0.5244(7) 0.8192(4) 0.0346(16) Uani d . 1
C C22 0.4786(9) 0.4393(9) 0.8978(5) 0.0482(19) Uani d . 1
H H22 0.3958 0.4741 0.9404 0.058 Uiso calc R 1
C C23 0.6228(11) 0.3018(10) 0.9135(6) 0.071(3) Uani d . 1
H H23 0.6360 0.2426 0.9662 0.085 Uiso calc R 1
C C24 0.7458(10) 0.2530(11) 0.8516(7) 0.075(3) Uani d . 1
H H24 0.8437 0.1615 0.8626 0.089 Uiso calc R 1
C C25 0.7260(10) 0.3372(10) 0.7739(6) 0.068(2) Uani d . 1
H H25 0.8097 0.3024 0.7317 0.081 Uiso calc R 1
C C26 0.5835(8) 0.4730(9) 0.7575(5) 0.051(2) Uani d . 1
H H26 0.5714 0.5310 0.7044 0.061 Uiso calc R 1

loop_
_atom_site_aniso_label
_atom_site_aniso_U_11
_atom_site_aniso_U_22
_atom_site_aniso_U_33
_atom_site_aniso_U_12
_atom_site_aniso_U_13
_atom_site_aniso_U_23
Sn1 0.0371(3) 0.0410(3) 0.0347(3) -0.0189(2) 0.0001(2) -0.0043(2)
N1 0.042(3) 0.041(4) 0.027(3) -0.019(3) -0.002(3) -0.006(3)
N2 0.048(4) 0.037(4) 0.035(3) -0.015(3) -0.006(3) 0.000(3)
N3 0.045(4) 0.040(4) 0.027(3) -0.022(3) -0.009(3) 0.004(3)
N4 0.080(5) 0.050(4) 0.032(3) -0.022(4) -0.020(3) -0.002(3)
S1 0.0490(12) 0.0419(12) 0.0570(12) -0.0176(10) -0.0044(9) -0.0086(10)
C1 0.042(4) 0.041(4) 0.031(4) -0.028(4) 0.000(3) 0.001(3)
C2 0.046(4) 0.036(4) 0.035(4) -0.023(4) 0.000(3) -0.002(3)
C3 0.050(5) 0.044(5) 0.036(4) -0.026(4) 0.010(3) -0.007(3)
C4 0.067(5) 0.067(6) 0.043(5) -0.046(5) 0.010(4) -0.014(4)
C5 0.091(7) 0.077(7) 0.044(5) -0.062(6) 0.022(5) -0.026(5)
C6 0.113(8) 0.053(6) 0.059(6) -0.050(6) 0.036(6) -0.028(5)
C7 0.081(6) 0.053(6) 0.069(6) -0.014(5) 0.014(5) -0.021(5)
C8 0.076(6) 0.057(6) 0.051(5) -0.031(5) 0.007(4) -0.017(4)
C9 0.037(4) 0.031(4) 0.029(4) -0.014(3) -0.009(3) 0.004(3)
C10 0.044(5) 0.063(5) 0.061(5) -0.031(4) 0.004(4) -0.012(4)
C11 0.047(5) 0.078(7) 0.091(7) -0.047(5) 0.001(5) 0.004(5)
C12 0.051(5) 0.083(7) 0.073(6) -0.036(5) 0.016(5) 0.004(5)
C13 0.066(6) 0.083(7) 0.056(6) -0.029(5) 0.027(5) -0.022(5)
C14 0.047(5) 0.049(5) 0.047(5) -0.026(4) 0.008(4) -0.011(4)
C15 0.025(3) 0.037(4) 0.030(4) -0.014(3) 0.007(3) -0.012(3)
C16 0.042(4) 0.045(5) 0.059(5) -0.019(4) -0.015(4) -0.004(4)
C17 0.075(6) 0.043(5) 0.070(6) -0.032(5) -0.016(5) 0.007(4)
C18 0.087(7) 0.065(6) 0.066(6) -0.055(6) -0.004(5) -0.009(5)
C19 0.050(5) 0.076(7) 0.081(6) -0.039(5) -0.014(5) -0.012(5)
C20 0.041(4) 0.049(5) 0.061(5) -0.024(4) -0.012(4) -0.002(4)
C21 0.031(4) 0.033(4) 0.043(4) -0.018(3) -0.003(3) -0.004(3)
C22 0.042(4) 0.059(5) 0.036(4) -0.016(4) -0.004(3) 0.003(4)
C23 0.076(7) 0.069(6) 0.052(5) -0.023(5) -0.024(5) 0.024(5)
C24 0.042(5) 0.069(6) 0.084(7) -0.001(5) -0.014(5) 0.006(6)
C25 0.043(5) 0.063(6) 0.072(6) -0.005(4) 0.004(4) 0.003(5)
C26 0.035(4) 0.051(5) 0.054(5) -0.011(4) 0.007(4) 0.007(4)

loop_
_atom_type_symbol
_atom_type_description
_atom_type_scat_dispersion_real
_atom_type_scat_dispersion_imag
_atom_type_scat_source
C C 0.0033 0.0016 'International Tables Vol C Tables 4.2.6.8 and 6.1.1.4'
H H 0.0000 0.0000 'International Tables Vol C Tables 4.2.6.8 and 6.1.1.4'
N N 0.0061 0.0033 'International Tables Vol C Tables 4.2.6.8 and 6.1.1.4'
S S 0.1246 0.1234 'International Tables Vol C Tables 4.2.6.8 and 6.1.1.4'
Sn Sn -0.6537 1.4246 'International Tables Vol C Tables 4.2.6.8 and 6.1.1.4'

loop_
_geom_angle_atom_site_label_1
_geom_angle_atom_site_label_2
_geom_angle_atom_site_label_3
_geom_angle
N1 Sn1 C9 105.3(2)
N1 Sn1 C15 110.6(2)
C9 Sn1 C15 119.5(2)
N1 Sn1 C21 99.9(2)
C9 Sn1 C21 110.3(3)
C15 Sn1 C21 109.4(2)
C1 N1 N2 112.5(5)
C1 N1 Sn1 127.6(4)
N2 N1 Sn1 119.8(4)
C2 N2 N1 105.0(5)
C2 N3 C1 109.3(5)
C2 N3 N4 128.1(5)
C1 N3 N4 122.5(6)
N3 N4 H4A 120.0
N3 N4 H4B 120.0
H4A N4 H4B 120.0
N1 C1 N3 103.4(6)
N1 C1 S1 127.9(5)
N3 C1 S1 128.6(5)
N2 C2 N3 109.8(5)
N2 C2 C3 121.0(6)
N3 C2 C3 129.2(6)
C8 C3 C4 116.2(7)
C8 C3 C2 118.0(6)
C4 C3 C2 125.6(7)
C5 C4 C3 122.2(8)
C5 C4 H4 118.9
C3 C4 H4 118.9
C6 C5 C4 120.7(8)
C6 C5 H5 119.6
C4 C5 H5 119.6
C5 C6 C7 118.5(7)
C5 C6 H6 120.8
C7 C6 H6 120.8
C6 C7 C8 119.9(9)
C6 C7 H7 120.1
C8 C7 H7 120.1
C3 C8 C7 122.5(8)
C3 C8 H8 118.8
C7 C8 H8 118.8
C10 C9 C14 117.9(6)
C10 C9 Sn1 121.3(5)
C14 C9 Sn1 120.7(5)
C9 C10 C11 120.7(7)
C9 C10 H10 119.7
C11 C10 H10 119.7
C12 C11 C10 120.5(7)
C12 C11 H11 119.7
C10 C11 H11 119.7
C13 C12 C11 118.9(7)
C13 C12 H12 120.5
C11 C12 H12 120.5
C12 C13 C14 120.8(8)
C12 C13 H13 119.6
C14 C13 H13 119.6
C13 C14 C9 121.2(7)
C13 C14 H14 119.4
C9 C14 H14 119.4
C16 C15 C20 117.3(6)
C16 C15 Sn1 125.1(4)
C20 C15 Sn1 117.4(5)
C17 C16 C15 120.8(6)
C17 C16 H16 119.6
C15 C16 H16 119.6
C18 C17 C16 121.2(8)
C18 C17 H17 119.4
C16 C17 H17 119.4
C19 C18 C17 118.5(7)
C19 C18 H18 120.7
C17 C18 H18 120.7
C18 C19 C20 121.4(7)
C18 C19 H19 119.3
C20 C19 H19 119.3
C19 C20 C15 120.7(7)
C19 C20 H20 119.6
C15 C20 H20 119.6
C22 C21 C26 119.2(6)
C22 C21 Sn1 120.5(5)
C26 C21 Sn1 120.3(5)
C21 C22 C23 120.0(7)
C21 C22 H22 120.0
C23 C22 H22 120.0
C24 C23 C22 119.9(8)
C24 C23 H23 120.1
C22 C23 H23 120.1
C25 C24 C23 120.3(8)
C25 C24 H24 119.8
C23 C24 H24 119.8
C24 C25 C26 120.3(8)
C24 C25 H25 119.8
C26 C25 H25 119.8
C25 C26 C21 120.2(7)
C25 C26 H26 119.9
C21 C26 H26 119.9

loop_
_geom_bond_atom_site_label_1
_geom_bond_atom_site_label_2
_geom_bond_distance
Sn1 N1 2.107(5)
Sn1 C9 2.119(6)
Sn1 C15 2.120(6)
Sn1 C21 2.133(6)
N1 C1 1.322(8)
N1 N2 1.391(7)
N2 C2 1.307(8)
N3 C2 1.354(8)
N3 C1 1.387(7)
N3 N4 1.401(7)
N4 H4A 0.860
N4 H4B 0.860
S1 C1 1.660(7)
C2 C3 1.474(9)
C3 C8 1.357(10)
C3 C4 1.379(9)
C4 C5 1.360(9)
C4 H4 0.9300
C5 C6 1.358(12)
C5 H5 0.9300
C6 C7 1.371(11)
C6 H6 0.9300
C7 C8 1.378(10)
C7 H7 0.9300
C8 H8 0.9300
C9 C10 1.360(9)
C9 C14 1.384(8)
C10 C11 1.381(10)
C10 H10 0.9300
C11 C12 1.375(11)
C11 H11 0.9300
C12 C13 1.349(11)
C12 H12 0.9300
C13 C14 1.366(10)
C13 H13 0.9300
C14 H14 0.9300
C15 C16 1.379(9)
C15 C20 1.380(9)
C16 C17 1.366(10)
C16 H16 0.9300
C17 C18 1.360(11)
C17 H17 0.9300
C18 C19 1.350(11)
C18 H18 0.9300
C19 C20 1.368(10)
C19 H19 0.9300
C20 H20 0.9300
C21 C22 1.371(9)
C21 C26 1.379(9)
C22 C23 1.383(10)
C22 H22 0.9300
C23 C24 1.364(11)
C23 H23 0.9300
C24 C25 1.356(12)
C24 H24 0.9300
C25 C26 1.369(10)
C25 H25 0.9300
C26 H26 0.9300

loop_
_geom_torsion_atom_site_label_1
_geom_torsion_atom_site_label_2
_geom_torsion_atom_site_label_3
_geom_torsion_atom_site_label_4
_geom_torsion
C9 Sn1 N1 C1 71.0(6)
C15 Sn1 N1 C1 -59.4(6)
C21 Sn1 N1 C1 -174.6(5)
C9 Sn1 N1 N2 -111.5(5)
C15 Sn1 N1 N2 118.1(5)
C21 Sn1 N1 N2 2.9(5)
C1 N1 N2 C2 0.4(7)
Sn1 N1 N2 C2 -177.5(4)
N2 N1 C1 N3 -0.5(7)
Sn1 N1 C1 N3 177.1(4)
N2 N1 C1 S1 175.9(5)
Sn1 N1 C1 S1 -6.4(9)
C2 N3 C1 N1 0.5(7)
N4 N3 C1 N1 -179.0(5)
C2 N3 C1 S1 -176.0(5)
N4 N3 C1 S1 4.5(9)
N1 N2 C2 N3 -0.1(7)
N1 N2 C2 C3 -179.2(6)
C1 N3 C2 N2 -0.2(7)
N4 N3 C2 N2 179.3(6)
C1 N3 C2 C3 178.8(6)
N4 N3 C2 C3 -1.7(11)
N2 C2 C3 C8 -14.5(10)
N3 C2 C3 C8 166.6(7)
N2 C2 C3 C4 160.5(7)
N3 C2 C3 C4 -18.4(11)
C8 C3 C4 C5 -1.5(11)
C2 C3 C4 C5 -176.6(7)
C3 C4 C5 C6 3.0(12)
C4 C5 C6 C7 -3.0(13)
C5 C6 C7 C8 1.6(13)
C4 C3 C8 C7 0.1(12)
C2 C3 C8 C7 175.6(7)
C6 C7 C8 C3 -0.1(14)
N1 Sn1 C9 C10 36.1(6)
C15 Sn1 C9 C10 161.1(5)
C21 Sn1 C9 C10 -70.9(6)
N1 Sn1 C9 C14 -146.9(5)
C15 Sn1 C9 C14 -21.9(6)
C21 Sn1 C9 C14 106.2(6)
C14 C9 C10 C11 -0.5(11)
Sn1 C9 C10 C11 176.6(6)
C9 C10 C11 C12 0.3(12)
C10 C11 C12 C13 0.3(13)
C11 C12 C13 C14 -0.5(14)
C12 C13 C14 C9 0.2(13)
C10 C9 C14 C13 0.3(11)
Sn1 C9 C14 C13 -176.9(6)
N1 Sn1 C15 C16 48.9(6)
C9 Sn1 C15 C16 -73.5(6)
C21 Sn1 C15 C16 158.0(5)
N1 Sn1 C15 C20 -126.6(5)
C9 Sn1 C15 C20 111.0(5)
C21 Sn1 C15 C20 -17.5(6)
C20 C15 C16 C17 0.1(10)
Sn1 C15 C16 C17 -175.5(5)
C15 C16 C17 C18 0.0(12)
C16 C17 C18 C19 -0.4(13)
C17 C18 C19 C20 0.6(13)
C18 C19 C20 C15 -0.5(12)
C16 C15 C20 C19 0.2(10)
Sn1 C15 C20 C19 176.0(5)
N1 Sn1 C21 C22 -132.2(5)
C9 Sn1 C21 C22 -21.7(6)
C15 Sn1 C21 C22 111.7(5)
N1 Sn1 C21 C26 48.3(6)
C9 Sn1 C21 C26 158.8(5)
C15 Sn1 C21 C26 -67.8(6)
C26 C21 C22 C23 -1.6(10)
Sn1 C21 C22 C23 178.9(6)
C21 C22 C23 C24 1.6(12)
C22 C23 C24 C25 -1.2(14)
C23 C24 C25 C26 0.9(14)
C24 C25 C26 C21 -0.9(12)
C22 C21 C26 C25 1.3(10)
Sn1 C21 C26 C25 -179.2(6)

loop_
_cod_related_entry_id
_cod_related_entry_database
_cod_related_entry_code
1 ChemSpider 24739018
